data_7234324
loop_
_publ_author_name
'Kseniya Yu. Maryunina'
'Xiao Zhang'
'Sadafumi Nishihara'
'Katsuya Inoue'
'Vitaly A. Morozov'
'Galina V. Romanenko'
'Victor I. Ovcharenko'

_publ_section_title
;
 A heterospin pressure sensor
;
_journal_name_full 'Journal of Materials Chemistry C'
_journal_page_first 7788
_journal_page_last 7791
_journal_paper_doi 10.1039/C5TC01005E
_journal_volume 3
_journal_year 2015
_chemical_formula_sum 'C42 H38 Cu2 F24 N8 O12'
_chemical_formula_weight 1429.88
_space_group_crystal_system triclinic
_space_group_IT_number 2
_space_group_name_Hall '-P 1'
_space_group_name_H-M_alt 'P -1'
_atom_sites_solution_hydrogens geom
_cell_angle_alpha 81.337(7)
_cell_angle_beta 76.852(6)
_cell_angle_gamma 85.591(6)
_cell_formula_units_Z 2
_cell_length_a 11.9822(13)
_cell_length_b 15.0665(18)
_cell_length_c 15.8827(18)
_cell_measurement_reflns_used 7747
_cell_measurement_temperature 120(2)
_cell_measurement_theta_max 67.24
_cell_measurement_theta_min 3.79
_cell_volume 2757.6(5)
_computing_cell_refinement 'Bruker SAINT'
_computing_data_collection 'Bruker APEX2'
_computing_data_reduction 'Bruker SAINT'
_computing_molecular_graphics 'Bruker SHELXTL'
_computing_publication_material 'Bruker SHELXTL'
_computing_structure_refinement 'SHELXL-2014/6 (Sheldrick, 2014)'
_computing_structure_solution 'SHELXS-97 (Sheldrick 2008)'
_diffrn_ambient_temperature 120(2)
_diffrn_measured_fraction_theta_full 0.946
_diffrn_measured_fraction_theta_max 0.983
_diffrn_measurement_device_type 'Bruker APEX-II CCD'
_diffrn_measurement_method '\f and \w scans'
_diffrn_radiation_type CuK\a
_diffrn_radiation_wavelength 1.54178
_diffrn_reflns_av_R_equivalents 0.0779
_diffrn_reflns_av_unetI/netI 0.0858
_diffrn_reflns_Laue_measured_fraction_full 0.946
_diffrn_reflns_Laue_measured_fraction_max 0.983
_diffrn_reflns_limit_h_max 14
_diffrn_reflns_limit_h_min -14
_diffrn_reflns_limit_k_max 16
_diffrn_reflns_limit_k_min -17
_diffrn_reflns_limit_l_max 18
_diffrn_reflns_limit_l_min -18
_diffrn_reflns_number 26813
_diffrn_reflns_point_group_measured_fraction_full 0.946
_diffrn_reflns_point_group_measured_fraction_max 0.983
_diffrn_reflns_theta_full 67.679
_diffrn_reflns_theta_max 65.996
_diffrn_reflns_theta_min 2.884
_exptl_absorpt_coefficient_mu 2.301
_exptl_absorpt_correction_type none
_exptl_crystal_colour dark
_exptl_crystal_density_diffrn 1.722
_exptl_crystal_description prism
_exptl_crystal_F_000 1432
_exptl_crystal_size_max 0.22
_exptl_crystal_size_mid 0.04
_exptl_crystal_size_min 0.03
_refine_diff_density_max 1.501
_refine_diff_density_min -1.067
_refine_diff_density_rms 0.168
_refine_ls_extinction_coef .
_refine_ls_extinction_method none
_refine_ls_goodness_of_fit_ref 1.053
_refine_ls_hydrogen_treatment constr
_refine_ls_matrix_type full
_refine_ls_number_parameters 820
_refine_ls_number_reflns 9439
_refine_ls_number_restraints 0
_refine_ls_restrained_S_all 1.053
_refine_ls_R_factor_all 0.1164
_refine_ls_R_factor_gt 0.0918
_refine_ls_shift/su_max 0.000
_refine_ls_shift/su_mean 0.000
_refine_ls_structure_factor_coef Fsqd
_refine_ls_weighting_details 'w=1/[\s^2^(Fo^2^)+(0.1752P)^2^+3.2170P] where P=(Fo^2^+2Fc^2^)/3'
_refine_ls_weighting_scheme calc
_refine_ls_wR_factor_gt 0.2413
_refine_ls_wR_factor_ref 0.2694
_reflns_Friedel_coverage 0.000
_reflns_Friedel_fraction_full .
_reflns_Friedel_fraction_max .
_reflns_number_gt 6804
_reflns_number_total 9439
_reflns_threshold_expression 'I > 2\s(I)'
_cod_data_source_file J-Mater-Chem-C-2015-3-7788.cif
_cod_data_source_block 120
_cod_original_cell_volume 2757.6(6)
_cod_database_code 7234324
_shelx_space_group_comment
; 
The symmetry employed for this shelxl refinement is uniquely defined 
by the following loop, which should always be used as a source of 
symmetry information in preference to the above space-group names. 
They are only intended as comments. 
;
_shelxl_version_number 2014/6

loop_
_space_group_symop_operation_xyz
'x, y, z'
'-x, -y, -z'

loop_
_atom_site_label
_atom_site_type_symbol
_atom_site_fract_x
_atom_site_fract_y
_atom_site_fract_z
_atom_site_U_iso_or_equiv
_atom_site_adp_type
_atom_site_occupancy
_atom_site_site_symmetry_order
_atom_site_calc_flag
_atom_site_refinement_flags_posn
_atom_site_refinement_flags_adp
_atom_site_refinement_flags_occupancy
_atom_site_disorder_assembly
_atom_site_disorder_group
Cu1 Cu 0.19955(7) 0.42579(6) 0.20661(5) 0.0349(3) Uani 1 1 d . . . . .
O1 O 0.2438(4) 0.4588(3) 0.0803(3) 0.0382(9) Uani 1 1 d . . . . .
C1 C 0.3383(6) 0.4574(6) -0.0645(4) 0.0500(17) Uani 1 1 d . . . . .
F1 F 0.4469(9) 0.4541(14) -0.1110(7) 0.086(4) Uani 0.65 1 d . . P A 1
F2 F 0.2857(17) 0.4047(11) -0.0972(7) 0.108(5) Uani 0.65 1 d . . P A 1
F3 F 0.3070(16) 0.5380(8) -0.0802(6) 0.089(4) Uani 0.65 1 d . . P A 1
F1A F 0.399(5) 0.527(3) -0.0865(16) 0.19(2) Uani 0.35 1 d . . P A 2
F2A F 0.377(4) 0.4048(16) -0.1181(10) 0.115(12) Uani 0.35 1 d . . P A 2
F3A F 0.2373(15) 0.488(2) -0.0848(9) 0.079(6) Uani 0.35 1 d . . P A 2
C2 C 0.3276(5) 0.4229(5) 0.0319(4) 0.0385(14) Uani 1 1 d . . . . .
C3 C 0.4084(6) 0.3578(5) 0.0551(4) 0.0465(16) Uani 1 1 d . . . . .
H3A H 0.4656 0.3352 0.0106 0.056 Uiso 1 1 calc R U . . .
C4 C 0.4071(5) 0.3254(5) 0.1419(4) 0.0404(14) Uani 1 1 d . . . . .
C5 C 0.5031(6) 0.2568(5) 0.1616(5) 0.0493(17) Uani 1 1 d . . . . .
F4 F 0.5884(3) 0.2507(3) 0.0940(3) 0.0581(11) Uani 1 1 d . . . . .
F5 F 0.4616(4) 0.1754(3) 0.1849(4) 0.0730(15) Uani 1 1 d . . . . .
F6 F 0.5463(4) 0.2779(4) 0.2242(3) 0.0813(18) Uani 1 1 d . . . . .
O2 O 0.3374(3) 0.3452(3) 0.2086(3) 0.0378(9) Uani 1 1 d . . . . .
O3 O 0.0567(3) 0.4990(3) 0.2056(3) 0.0352(9) Uani 1 1 d . . . . .
C6 C -0.1294(5) 0.5596(5) 0.2561(4) 0.0424(15) Uani 1 1 d . . . . .
F7 F -0.2134(4) 0.5088(4) 0.2526(3) 0.0712(14) Uani 1 1 d . . . . .
F8 F -0.1699(4) 0.6087(4) 0.3211(3) 0.0723(15) Uani 1 1 d . . . . .
F9 F -0.1078(4) 0.6161(3) 0.1836(3) 0.0581(11) Uani 1 1 d . . . . .
C7 C -0.0242(5) 0.5007(4) 0.2711(4) 0.0367(13) Uani 1 1 d . . . . .
C8 C -0.0325(5) 0.4539(5) 0.3554(4) 0.0399(14) Uani 1 1 d . . . . .
H8A H -0.1011 0.4602 0.3982 0.048 Uiso 1 1 calc R U . . .
C9 C 0.0572(5) 0.3988(4) 0.3775(4) 0.0354(13) Uani 1 1 d . . . . .
C10 C 0.0487(6) 0.3565(5) 0.4716(4) 0.0436(15) Uani 1 1 d . . . . .
F10 F 0.1088(5) 0.4020(4) 0.5103(3) 0.0738(14) Uani 1 1 d . . . . .
F11 F 0.0932(4) 0.2727(3) 0.4766(3) 0.0556(11) Uani 1 1 d . . . . .
F12 F -0.0595(4) 0.3544(4) 0.5184(3) 0.0681(14) Uani 1 1 d . . . . .
O4 O 0.1538(4) 0.3799(3) 0.3290(3) 0.0372(9) Uani 1 1 d . . . . .
Cu2 Cu 0.36148(7) 0.90175(6) 0.31232(5) 0.0310(3) Uani 1 1 d . . . . .
O5 O 0.4419(4) 0.8918(3) 0.1708(3) 0.0412(10) Uani 1 1 d . . . . .
C11 C 0.5892(7) 0.8854(7) 0.0460(5) 0.064(2) Uani 1 1 d . . . . .
F13 F 0.6806(5) 0.9282(5) 0.0014(3) 0.0888(19) Uani 1 1 d . . . . .
F14 F 0.6239(6) 0.7974(5) 0.0536(5) 0.108(2) Uani 1 1 d . . . . .
F15 F 0.5103(5) 0.8965(6) -0.0003(4) 0.108(3) Uani 1 1 d . . . . .
C12 C 0.5428(6) 0.9107(5) 0.1385(4) 0.0433(15) Uani 1 1 d . . . . .
C13 C 0.6200(6) 0.9454(5) 0.1778(4) 0.0432(15) Uani 1 1 d . . . . .
H13A H 0.6965 0.9529 0.1454 0.052 Uiso 1 1 calc R U . . .
C14 C 0.5921(5) 0.9697(4) 0.2611(4) 0.0387(14) Uani 1 1 d . . . . .
C15 C 0.6851(6) 1.0062(5) 0.2963(5) 0.0471(16) Uani 1 1 d . . . . .
F16 F 0.7883(3) 1.0054(4) 0.2432(3) 0.0649(13) Uani 1 1 d . . . . .
F17 F 0.6599(4) 1.0904(4) 0.3092(4) 0.0818(17) Uani 1 1 d . . . . .
F18 F 0.6950(5) 0.9603(5) 0.3713(3) 0.089(2) Uani 1 1 d . . . . .
O6 O 0.4976(3) 0.9672(3) 0.3163(3) 0.0335(9) Uani 1 1 d . . . . .
O7 O 0.2470(3) 0.8911(3) 0.4518(3) 0.0397(10) Uani 1 1 d . . . . .
C16 C 0.0728(5) 0.8984(5) 0.5565(4) 0.0440(15) Uani 1 1 d . . . . .
F19 F 0.0724(4) 0.8211(3) 0.6098(3) 0.0687(14) Uani 1 1 d . . . . .
F20 F 0.1161(4) 0.9605(4) 0.5885(3) 0.0682(14) Uani 1 1 d . . . . .
F21 F -0.0371(3) 0.9234(3) 0.5589(2) 0.0461(9) Uani 1 1 d . . . . .
C17 C 0.1401(5) 0.8850(4) 0.4631(4) 0.0378(14) Uani 1 1 d . . . . .
C18 C 0.0780(5) 0.8636(4) 0.4058(4) 0.0400(14) Uani 1 1 d . . . . .
H18A H -0.0034 0.8678 0.4212 0.048 Uiso 1 1 calc R U . . .
C19 C 0.1318(5) 0.8362(4) 0.3264(4) 0.0380(14) Uani 1 1 d . . . . .
C20 C 0.0592(6) 0.7989(5) 0.2737(5) 0.0483(16) Uani 1 1 d . . . . .
F22 F 0.0868(6) 0.8314(4) 0.1911(3) 0.0874(18) Uani 1 1 d . . . . .
F23 F -0.0531(4) 0.8149(4) 0.3017(4) 0.0797(17) Uani 1 1 d . . . . .
F24 F 0.0755(4) 0.7102(3) 0.2781(3) 0.0663(13) Uani 1 1 d . . . . .
O8 O 0.2360(3) 0.8329(3) 0.2919(3) 0.0371(9) Uani 1 1 d . . . . .
O1R O 0.4589(3) 0.7911(3) 0.3348(3) 0.0339(9) Uani 1 1 d . . . . .
N2R N 0.4313(4) 0.7309(3) 0.4035(3) 0.0339(11) Uani 1 1 d . . . . .
C3R C 0.4835(5) 0.7280(4) 0.4818(4) 0.0350(13) Uani 1 1 d . . . . .
C4R C 0.6089(5) 0.6943(5) 0.4527(4) 0.0423(15) Uani 1 1 d . . . . .
H4RA H 0.6108 0.6348 0.4343 0.063 Uiso 1 1 calc R U . . .
H4RB H 0.6484 0.7363 0.4037 0.063 Uiso 1 1 calc R U . . .
H4RC H 0.6474 0.6901 0.5014 0.063 Uiso 1 1 calc R U . . .
C5R C 0.4782(5) 0.8193(4) 0.5103(4) 0.0388(14) Uani 1 1 d . . . . .
H5RA H 0.5127 0.8151 0.5612 0.058 Uiso 1 1 calc R U . . .
H5RB H 0.5204 0.8612 0.4626 0.058 Uiso 1 1 calc R U . . .
H5RC H 0.3980 0.8410 0.5258 0.058 Uiso 1 1 calc R U . . .
C6R C 0.4075(5) 0.6575(4) 0.5462(4) 0.0367(13) Uani 1 1 d . . . . .
C7R C 0.3003(5) 0.6994(5) 0.6015(4) 0.0403(14) Uani 1 1 d . . . . .
H7RA H 0.3229 0.7326 0.6430 0.060 Uiso 1 1 calc R U . . .
H7RB H 0.2600 0.7406 0.5633 0.060 Uiso 1 1 calc R U . . .
H7RC H 0.2494 0.6518 0.6334 0.060 Uiso 1 1 calc R U . . .
C8R C 0.4694(6) 0.5927(5) 0.6049(4) 0.0426(15) Uani 1 1 d . . . . .
H8RA H 0.4951 0.6256 0.6453 0.064 Uiso 1 1 calc R U . . .
H8RB H 0.4171 0.5466 0.6383 0.064 Uiso 1 1 calc R U . . .
H8RC H 0.5360 0.5640 0.5691 0.064 Uiso 1 1 calc R U . . .
N9R N 0.3680(4) 0.6082(3) 0.4846(3) 0.0358(11) Uani 1 1 d . . . . .
O10R O 0.3172(4) 0.5334(3) 0.5092(3) 0.0405(10) Uani 1 1 d . . . . .
C11R C 0.3802(5) 0.6550(4) 0.4035(4) 0.0338(13) Uani 1 1 d . . . . .
C12R C 0.3463(5) 0.6278(4) 0.3306(4) 0.0335(12) Uani 1 1 d . . . . .
C13R C 0.2943(5) 0.5482(4) 0.3266(4) 0.0353(13) Uani 1 1 d . . . . .
H13B H 0.2747 0.5020 0.3746 0.042 Uiso 1 1 calc R U . . .
N14R N 0.2760(4) 0.5456(4) 0.2481(3) 0.0373(11) Uani 1 1 d . . . . .
N15R N 0.3148(4) 0.6259(3) 0.2006(3) 0.0342(11) Uani 1 1 d . . . . .
C16R C 0.2980(6) 0.6521(5) 0.1124(4) 0.0459(15) Uani 1 1 d . . . . .
H16A H 0.2636 0.6032 0.0943 0.069 Uiso 1 1 calc R U . . .
H16B H 0.2469 0.7061 0.1107 0.069 Uiso 1 1 calc R U . . .
H16C H 0.3722 0.6649 0.0726 0.069 Uiso 1 1 calc R U . . .
C17R C 0.3592(5) 0.6742(4) 0.2473(4) 0.0355(13) Uani 1 1 d . . . . .
H17A H 0.3935 0.7305 0.2271 0.043 Uiso 1 1 calc R U . . .
O10S O 0.0629(4) 1.0349(3) 0.0951(3) 0.0481(11) Uani 1 1 d . . . . .
N9S N 0.0481(4) 1.1181(3) 0.1028(3) 0.0367(11) Uani 1 1 d . . . . .
C6S C -0.0121(5) 1.1830(4) 0.0446(4) 0.0377(13) Uani 1 1 d . . . . .
C8S C 0.0691(6) 1.1959(5) -0.0445(4) 0.0479(16) Uani 1 1 d . . . . .
H8SA H 0.0331 1.2380 -0.0849 0.072 Uiso 1 1 calc R U . . .
H8SB H 0.1405 1.2201 -0.0394 0.072 Uiso 1 1 calc R U . . .
H8SC H 0.0860 1.1380 -0.0667 0.072 Uiso 1 1 calc R U . . .
C7S C -0.1211(6) 1.1424(5) 0.0368(5) 0.0472(16) Uani 1 1 d . . . . .
H7SA H -0.1605 1.1846 -0.0012 0.071 Uiso 1 1 calc R U . . .
H7SB H -0.1014 1.0861 0.0118 0.071 Uiso 1 1 calc R U . . .
H7SC H -0.1716 1.1302 0.0948 0.071 Uiso 1 1 calc R U . . .
C3S C -0.0309(5) 1.2666(4) 0.0936(4) 0.0382(13) Uani 1 1 d . . . . .
C5S C -0.0118(6) 1.3571(5) 0.0366(5) 0.0458(15) Uani 1 1 d . . . . .
H5SA H -0.0710 1.3696 0.0022 0.069 Uiso 1 1 calc R U . . .
H5SB H -0.0163 1.4043 0.0737 0.069 Uiso 1 1 calc R U . . .
H5SC H 0.0640 1.3558 -0.0028 0.069 Uiso 1 1 calc R U . . .
C4S C -0.1436(6) 1.2707(5) 0.1611(5) 0.0463(16) Uani 1 1 d . . . . .
H4SA H -0.2075 1.2826 0.1313 0.070 Uiso 1 1 calc R U . . .
H4SB H -0.1534 1.2132 0.1995 0.070 Uiso 1 1 calc R U . . .
H4SC H -0.1423 1.3189 0.1959 0.070 Uiso 1 1 calc R U . . .
N2S N 0.0604(4) 1.2481(3) 0.1461(3) 0.0333(11) Uani 1 1 d . . . . .
O1S O 0.0851(4) 1.3058(3) 0.1904(3) 0.0433(10) Uani 1 1 d . . . . .
C11S C 0.0951(5) 1.1608(4) 0.1540(4) 0.0346(13) Uani 1 1 d . . . . .
C12S C 0.1666(5) 1.1199(4) 0.2122(4) 0.0331(12) Uani 1 1 d . . . . .
C13S C 0.2173(5) 1.0325(4) 0.2162(4) 0.0334(12) Uani 1 1 d . . . . .
H13C H 0.2120 0.9903 0.1786 0.040 Uiso 1 1 calc R U . . .
N14S N 0.2733(4) 1.0176(3) 0.2799(3) 0.0324(10) Uani 1 1 d . . . . .
N15S N 0.2617(4) 1.0952(3) 0.3170(3) 0.0319(10) Uani 1 1 d . . . . .
C16S C 0.3097(6) 1.1035(5) 0.3905(4) 0.0423(14) Uani 1 1 d . . . . .
H16D H 0.3526 1.0476 0.4059 0.063 Uiso 1 1 calc R U . . .
H16G H 0.3615 1.1535 0.3753 0.063 Uiso 1 1 calc R U . . .
H16E H 0.2478 1.1149 0.4403 0.063 Uiso 1 1 calc R U . . .
C17S C 0.1973(5) 1.1574(4) 0.2767(4) 0.0342(13) Uani 1 1 d . . . . .
H17C H 0.1769 1.2165 0.2904 0.041 Uiso 1 1 calc R U . . .

loop_
_atom_site_aniso_label
_atom_site_aniso_U_11
_atom_site_aniso_U_22
_atom_site_aniso_U_33
_atom_site_aniso_U_23
_atom_site_aniso_U_13
_atom_site_aniso_U_12
Cu1 0.0321(5) 0.0360(5) 0.0338(5) -0.0030(3) -0.0034(4) 0.0000(3)
O1 0.040(2) 0.037(2) 0.037(2) -0.0035(17) -0.0081(18) -0.0006(18)
C1 0.047(4) 0.063(5) 0.036(4) -0.001(3) -0.005(3) -0.001(3)
F1 0.056(5) 0.133(12) 0.048(5) 0.016(6) 0.009(4) 0.010(6)
F2 0.166(12) 0.134(13) 0.044(6) 0.015(6) -0.055(7) -0.077(11)
F3 0.131(10) 0.061(7) 0.050(5) 0.008(5) 0.008(7) 0.042(7)
F1A 0.31(5) 0.22(4) 0.056(14) 0.051(18) -0.08(2) -0.22(4)
F2A 0.22(3) 0.065(13) 0.025(7) -0.006(8) 0.024(15) 0.065(18)
F3A 0.062(9) 0.131(19) 0.029(6) 0.014(9) -0.004(6) 0.022(11)
C2 0.034(3) 0.047(4) 0.033(3) -0.008(3) -0.001(3) -0.003(3)
C3 0.046(4) 0.050(4) 0.039(3) -0.008(3) -0.004(3) 0.009(3)
C4 0.037(3) 0.042(4) 0.039(3) -0.002(3) -0.005(3) -0.002(3)
C5 0.040(4) 0.056(5) 0.046(4) -0.008(3) -0.002(3) 0.011(3)
F4 0.037(2) 0.068(3) 0.059(3) 0.000(2) 0.0025(18) 0.0084(18)
F5 0.043(2) 0.048(3) 0.106(4) 0.018(2) 0.007(2) 0.0093(19)
F6 0.070(3) 0.118(5) 0.069(3) -0.042(3) -0.039(3) 0.046(3)
O2 0.032(2) 0.042(3) 0.037(2) -0.0042(18) -0.0055(18) 0.0019(17)
O3 0.031(2) 0.037(2) 0.036(2) -0.0042(17) -0.0043(18) 0.0016(16)
C6 0.027(3) 0.053(4) 0.040(3) 0.001(3) 0.001(3) 0.000(3)
F7 0.048(2) 0.074(3) 0.091(3) 0.028(3) -0.035(2) -0.020(2)
F8 0.065(3) 0.088(4) 0.059(3) -0.015(2) -0.014(2) 0.038(3)
F9 0.048(2) 0.057(3) 0.054(2) 0.0158(19) 0.0016(18) 0.0081(19)
C7 0.035(3) 0.034(3) 0.042(3) -0.006(3) -0.008(3) -0.005(2)
C8 0.038(3) 0.041(4) 0.039(3) -0.008(3) -0.004(3) 0.001(3)
C9 0.034(3) 0.030(3) 0.040(3) -0.004(2) -0.005(3) -0.003(2)
C10 0.045(4) 0.042(4) 0.038(3) 0.002(3) -0.003(3) 0.002(3)
F10 0.118(4) 0.064(3) 0.046(2) -0.005(2) -0.033(3) -0.006(3)
F11 0.058(2) 0.040(2) 0.055(2) 0.0094(18) 0.0026(19) 0.0082(18)
F12 0.059(3) 0.076(3) 0.046(2) 0.015(2) 0.014(2) 0.020(2)
O4 0.037(2) 0.036(2) 0.038(2) -0.0041(17) -0.0053(18) -0.0017(17)
Cu2 0.0264(4) 0.0293(5) 0.0357(5) -0.0021(3) -0.0052(3) -0.0009(3)
O5 0.035(2) 0.044(3) 0.041(2) -0.0015(19) -0.0041(19) -0.0035(18)
C11 0.042(4) 0.099(7) 0.053(5) -0.033(4) 0.002(3) -0.016(4)
F13 0.061(3) 0.148(6) 0.052(3) -0.024(3) 0.012(2) -0.021(3)
F14 0.117(5) 0.097(5) 0.112(5) -0.068(4) 0.004(4) 0.006(4)
F15 0.061(3) 0.218(9) 0.053(3) -0.048(4) -0.003(3) -0.016(4)
C12 0.039(3) 0.045(4) 0.043(4) -0.005(3) -0.004(3) 0.005(3)
C13 0.033(3) 0.051(4) 0.041(3) -0.005(3) 0.001(3) -0.003(3)
C14 0.033(3) 0.030(3) 0.049(4) 0.001(3) -0.006(3) 0.001(2)
C15 0.032(3) 0.055(5) 0.052(4) -0.005(3) -0.004(3) -0.011(3)
F16 0.029(2) 0.090(4) 0.074(3) -0.020(3) 0.0017(19) -0.014(2)
F17 0.055(3) 0.071(4) 0.130(5) -0.049(3) -0.020(3) -0.006(2)
F18 0.066(3) 0.137(5) 0.069(3) 0.024(3) -0.034(3) -0.055(3)
O6 0.0258(19) 0.033(2) 0.039(2) -0.0028(17) -0.0031(17) -0.0038(15)
O7 0.029(2) 0.045(3) 0.042(2) 0.0006(18) -0.0073(18) 0.0005(17)
C16 0.030(3) 0.054(4) 0.045(4) -0.001(3) -0.008(3) 0.006(3)
F19 0.057(3) 0.073(3) 0.051(2) 0.020(2) 0.011(2) 0.027(2)
F20 0.041(2) 0.105(4) 0.064(3) -0.035(3) -0.010(2) 0.004(2)
F21 0.0319(18) 0.048(2) 0.050(2) -0.0007(17) 0.0027(16) 0.0045(15)
C17 0.030(3) 0.030(3) 0.047(4) 0.006(2) -0.005(3) 0.003(2)
C18 0.031(3) 0.038(4) 0.044(3) 0.002(3) 0.000(3) 0.001(2)
C19 0.034(3) 0.027(3) 0.048(4) 0.008(2) -0.008(3) -0.003(2)
C20 0.040(4) 0.052(5) 0.051(4) -0.005(3) -0.007(3) -0.005(3)
F22 0.100(4) 0.105(5) 0.065(3) 0.014(3) -0.038(3) -0.039(3)
F23 0.039(2) 0.096(4) 0.118(4) -0.049(3) -0.028(3) 0.003(2)
F24 0.060(3) 0.048(3) 0.097(4) -0.021(2) -0.023(3) -0.007(2)
O8 0.031(2) 0.033(2) 0.045(2) -0.0029(17) -0.0022(18) -0.0048(16)
O1R 0.0266(19) 0.032(2) 0.040(2) -0.0015(17) -0.0028(16) 0.0023(15)
N2R 0.030(2) 0.031(3) 0.039(3) -0.004(2) -0.004(2) 0.0013(19)
C3R 0.031(3) 0.037(3) 0.038(3) -0.005(2) -0.010(2) 0.005(2)
C4R 0.027(3) 0.048(4) 0.049(4) -0.004(3) -0.006(3) 0.002(3)
C5R 0.034(3) 0.042(4) 0.041(3) -0.004(3) -0.011(3) -0.003(2)
C6R 0.034(3) 0.035(3) 0.038(3) -0.003(2) -0.004(3) 0.004(2)
C7R 0.034(3) 0.043(4) 0.041(3) -0.011(3) -0.001(3) 0.002(3)
C8R 0.042(3) 0.041(4) 0.043(3) -0.008(3) -0.008(3) 0.008(3)
N9R 0.033(3) 0.033(3) 0.037(3) -0.002(2) -0.001(2) 0.001(2)
O10R 0.041(2) 0.030(2) 0.046(2) 0.0000(18) -0.0041(19) -0.0029(17)
C11R 0.027(3) 0.032(3) 0.040(3) -0.004(2) -0.005(2) 0.007(2)
C12R 0.025(3) 0.034(3) 0.039(3) -0.003(2) -0.003(2) 0.000(2)
C13R 0.032(3) 0.035(3) 0.037(3) -0.003(2) -0.006(2) 0.003(2)
N14R 0.038(3) 0.031(3) 0.041(3) -0.003(2) -0.006(2) -0.004(2)
N15R 0.036(3) 0.032(3) 0.032(3) -0.001(2) -0.004(2) -0.002(2)
C16R 0.052(4) 0.044(4) 0.039(3) -0.001(3) -0.005(3) -0.009(3)
C17R 0.034(3) 0.032(3) 0.040(3) -0.006(2) -0.005(2) -0.002(2)
O10S 0.055(3) 0.036(3) 0.059(3) -0.009(2) -0.024(2) 0.006(2)
N9S 0.038(3) 0.029(3) 0.041(3) -0.003(2) -0.009(2) 0.002(2)
C6S 0.035(3) 0.035(4) 0.041(3) 0.000(2) -0.009(3) 0.002(2)
C8S 0.052(4) 0.050(4) 0.039(3) -0.003(3) -0.009(3) 0.003(3)
C7S 0.041(4) 0.045(4) 0.057(4) -0.003(3) -0.017(3) -0.002(3)
C3S 0.035(3) 0.036(4) 0.043(3) -0.005(3) -0.009(3) 0.000(2)
C5S 0.053(4) 0.035(4) 0.051(4) -0.002(3) -0.017(3) 0.001(3)
C4S 0.034(3) 0.048(4) 0.055(4) -0.009(3) -0.005(3) 0.001(3)
N2S 0.028(2) 0.029(3) 0.041(3) -0.001(2) -0.005(2) -0.0041(19)
O1S 0.046(2) 0.036(3) 0.053(3) -0.0074(19) -0.019(2) -0.0028(19)
C11S 0.029(3) 0.031(3) 0.039(3) -0.002(2) 0.000(2) -0.001(2)
C12S 0.030(3) 0.031(3) 0.035(3) 0.001(2) -0.004(2) -0.003(2)
C13S 0.035(3) 0.032(3) 0.032(3) -0.003(2) -0.006(2) -0.001(2)
N14S 0.029(2) 0.027(3) 0.040(3) -0.004(2) -0.007(2) -0.0009(19)
N15S 0.027(2) 0.031(3) 0.034(2) -0.0040(19) -0.0018(19) -0.0011(18)
C16S 0.040(3) 0.038(4) 0.051(4) -0.008(3) -0.014(3) 0.002(3)
C17S 0.028(3) 0.028(3) 0.041(3) 0.002(2) 0.000(2) -0.003(2)

loop_
_atom_type_symbol
_atom_type_description
_atom_type_scat_dispersion_real
_atom_type_scat_dispersion_imag
_atom_type_scat_source
C C 0.0181 0.0091 'International Tables Vol C Tables 4.2.6.8 and 6.1.1.4'
H H 0.0000 0.0000 'International Tables Vol C Tables 4.2.6.8 and 6.1.1.4'
N N 0.0311 0.0180 'International Tables Vol C Tables 4.2.6.8 and 6.1.1.4'
O O 0.0492 0.0322 'International Tables Vol C Tables 4.2.6.8 and 6.1.1.4'
F F 0.0727 0.0534 'International Tables Vol C Tables 4.2.6.8 and 6.1.1.4'
Cu Cu -1.9646 0.5888 'International Tables Vol C Tables 4.2.6.8 and 6.1.1.4'

loop_
_geom_angle_atom_site_label_1
_geom_angle_atom_site_label_2
_geom_angle_atom_site_label_3
_geom_angle
_geom_angle_site_symmetry_1
_geom_angle_site_symmetry_3
O4 Cu1 O1 173.63(18) . .
O4 Cu1 O3 93.62(18) . .
O1 Cu1 O3 88.55(17) . .
O4 Cu1 O2 85.11(18) . .
O1 Cu1 O2 92.35(18) . .
O3 Cu1 O2 176.31(19) . .
O4 Cu1 N14R 87.62(18) . .
O1 Cu1 N14R 98.43(19) . .
O3 Cu1 N14R 88.78(18) . .
O2 Cu1 N14R 94.63(18) . .
O4 Cu1 O1S 82.94(17) . 1_545
O1 Cu1 O1S 91.37(17) . 1_545
O3 Cu1 O1S 83.44(17) . 1_545
O2 Cu1 O1S 92.96(17) . 1_545
N14R Cu1 O1S 167.34(17) . 1_545
C2 O1 Cu1 124.1(4) . .
F2A C1 F1A 108(2) . .
F3 C1 F2 112.8(11) . .
F3 C1 F1 103.3(10) . .
F2 C1 F1 104.5(11) . .
F2A C1 F3A 103(2) . .
F1A C1 F3A 103(3) . .
F2A C1 C2 118.3(10) . .
F3 C1 C2 114.4(7) . .
F1A C1 C2 110.4(10) . .
F2 C1 C2 108.4(7) . .
F1 C1 C2 113.1(7) . .
F3A C1 C2 113.3(8) . .
O1 C2 C3 128.9(6) . .
O1 C2 C1 113.2(6) . .
C3 C2 C1 117.9(6) . .
C4 C3 C2 121.4(6) . .
C4 C3 H3A 119.3 . .
C2 C3 H3A 119.3 . .
O2 C4 C3 128.3(6) . .
O2 C4 C5 113.8(6) . .
C3 C4 C5 117.9(6) . .
F6 C5 F4 107.2(6) . .
F6 C5 F5 109.4(7) . .
F4 C5 F5 106.2(6) . .
F6 C5 C4 111.0(6) . .
F4 C5 C4 113.3(6) . .
F5 C5 C4 109.6(6) . .
C4 O2 Cu1 124.3(4) . .
C7 O3 Cu1 123.5(4) . .
F9 C6 F7 108.2(6) . .
F9 C6 F8 106.8(6) . .
F7 C6 F8 107.0(6) . .
F9 C6 C7 112.6(5) . .
F7 C6 C7 110.2(6) . .
F8 C6 C7 111.7(5) . .
O3 C7 C8 128.7(6) . .
O3 C7 C6 115.4(5) . .
C8 C7 C6 115.8(5) . .
C9 C8 C7 121.5(6) . .
C9 C8 H8A 119.3 . .
C7 C8 H8A 119.3 . .
O4 C9 C8 128.5(6) . .
O4 C9 C10 111.9(5) . .
C8 C9 C10 119.5(6) . .
F11 C10 F10 106.2(6) . .
F11 C10 F12 107.7(6) . .
F10 C10 F12 108.1(6) . .
F11 C10 C9 111.5(5) . .
F10 C10 C9 110.1(6) . .
F12 C10 C9 112.9(5) . .
C9 O4 Cu1 124.2(4) . .
O6 Cu2 O1R 84.96(17) . .
O6 Cu2 O8 172.11(17) . .
O1R Cu2 O8 93.22(17) . .
O6 Cu2 N14S 92.31(18) . .
O1R Cu2 N14S 174.93(18) . .
O8 Cu2 N14S 88.92(18) . .
O6 Cu2 O5 87.67(16) . .
O1R Cu2 O5 83.97(17) . .
O8 Cu2 O5 84.50(17) . .
N14S Cu2 O5 91.67(18) . .
O6 Cu2 O7 105.79(16) . .
O1R Cu2 O7 95.83(16) . .
O8 Cu2 O7 82.02(16) . .
N14S Cu2 O7 89.02(18) . .
O5 Cu2 O7 166.49(16) . .
C12 O5 Cu2 121.7(4) . .
F15 C11 F13 109.0(8) . .
F15 C11 F14 107.9(7) . .
F13 C11 F14 104.9(7) . .
F15 C11 C12 111.9(6) . .
F13 C11 C12 114.5(7) . .
F14 C11 C12 108.2(7) . .
O5 C12 C13 128.0(6) . .
O5 C12 C11 114.5(6) . .
C13 C12 C11 117.3(6) . .
C14 C13 C12 124.2(6) . .
C14 C13 H13A 117.9 . .
C12 C13 H13A 117.9 . .
O6 C14 C13 130.1(6) . .
O6 C14 C15 111.1(6) . .
C13 C14 C15 118.8(6) . .
F18 C15 F17 107.2(7) . .
F18 C15 F16 107.3(6) . .
F17 C15 F16 106.1(6) . .
F18 C15 C14 111.2(6) . .
F17 C15 C14 110.7(6) . .
F16 C15 C14 114.0(6) . .
C14 O6 Cu2 126.1(4) . .
C17 O7 Cu2 120.0(4) . .
F20 C16 F19 109.2(6) . .
F20 C16 F21 106.7(6) . .
F19 C16 F21 106.1(5) . .
F20 C16 C17 112.4(6) . .
F19 C16 C17 109.9(6) . .
F21 C16 C17 112.2(5) . .
O7 C17 C18 128.8(6) . .
O7 C17 C16 113.7(6) . .
C18 C17 C16 117.4(5) . .
C17 C18 C19 121.6(6) . .
C17 C18 H18A 119.2 . .
C19 C18 H18A 119.2 . .
O8 C19 C18 128.8(6) . .
O8 C19 C20 112.5(6) . .
C18 C19 C20 118.6(6) . .
F22 C20 F24 106.5(6) . .
F22 C20 F23 107.9(7) . .
F24 C20 F23 106.4(6) . .
F22 C20 C19 111.7(6) . .
F24 C20 C19 110.7(6) . .
F23 C20 C19 113.3(6) . .
C19 O8 Cu2 128.7(4) . .
N2R O1R Cu2 123.0(3) . .
O1R N2R C11R 123.8(5) . .
O1R N2R C3R 121.6(5) . .
C11R N2R C3R 112.5(5) . .
C5R C3R N2R 111.5(5) . .
C5R C3R C4R 110.6(5) . .
N2R C3R C4R 105.6(5) . .
C5R C3R C6R 115.4(5) . .
N2R C3R C6R 99.5(5) . .
C4R C3R C6R 113.4(5) . .
C3R C4R H4RA 109.5 . .
C3R C4R H4RB 109.5 . .
H4RA C4R H4RB 109.5 . .
C3R C4R H4RC 109.5 . .
H4RA C4R H4RC 109.5 . .
H4RB C4R H4RC 109.5 . .
C3R C5R H5RA 109.5 . .
C3R C5R H5RB 109.5 . .
H5RA C5R H5RB 109.5 . .
C3R C5R H5RC 109.5 . .
H5RA C5R H5RC 109.5 . .
H5RB C5R H5RC 109.5 . .
N9R C6R C8R 110.0(5) . .
N9R C6R C7R 107.0(5) . .
C8R C6R C7R 109.7(5) . .
N9R C6R C3R 101.1(5) . .
C8R C6R C3R 115.3(5) . .
C7R C6R C3R 113.2(5) . .
C6R C7R H7RA 109.5 . .
C6R C7R H7RB 109.5 . .
H7RA C7R H7RB 109.5 . .
C6R C7R H7RC 109.5 . .
H7RA C7R H7RC 109.5 . .
H7RB C7R H7RC 109.5 . .
C6R C8R H8RA 109.5 . .
C6R C8R H8RB 109.5 . .
H8RA C8R H8RB 109.5 . .
C6R C8R H8RC 109.5 . .
H8RA C8R H8RC 109.5 . .
H8RB C8R H8RC 109.5 . .
O10R N9R C11R 124.3(5) . .
O10R N9R C6R 122.6(5) . .
C11R N9R C6R 112.8(5) . .
N2R C11R N9R 107.4(5) . .
N2R C11R C12R 126.2(6) . .
N9R C11R C12R 126.5(6) . .
C17R C12R C13R 104.3(5) . .
C17R C12R C11R 127.2(6) . .
C13R C12R C11R 128.5(6) . .
N14R C13R C12R 111.8(6) . .
N14R C13R H13B 124.1 . .
C12R C13R H13B 124.1 . .
C13R N14R N15R 104.4(5) . .
C13R N14R Cu1 125.0(4) . .
N15R N14R Cu1 130.6(4) . .
C17R N15R N14R 112.0(5) . .
C17R N15R C16R 127.1(5) . .
N14R N15R C16R 120.7(5) . .
N15R C16R H16A 109.5 . .
N15R C16R H16B 109.5 . .
H16A C16R H16B 109.5 . .
N15R C16R H16C 109.5 . .
H16A C16R H16C 109.5 . .
H16B C16R H16C 109.5 . .
N15R C17R C12R 107.5(6) . .
N15R C17R H17A 126.2 . .
C12R C17R H17A 126.2 . .
O10S N9S C11S 125.7(5) . .
O10S N9S C6S 122.2(5) . .
C11S N9S C6S 111.6(5) . .
N9S C6S C8S 106.6(5) . .
N9S C6S C7S 109.4(5) . .
C8S C6S C7S 109.2(6) . .
N9S C6S C3S 101.0(5) . .
C8S C6S C3S 114.7(6) . .
C7S C6S C3S 115.2(5) . .
C6S C8S H8SA 109.5 . .
C6S C8S H8SB 109.5 . .
H8SA C8S H8SB 109.5 . .
C6S C8S H8SC 109.5 . .
H8SA C8S H8SC 109.5 . .
H8SB C8S H8SC 109.5 . .
C6S C7S H7SA 109.5 . .
C6S C7S H7SB 109.5 . .
H7SA C7S H7SB 109.5 . .
C6S C7S H7SC 109.5 . .
H7SA C7S H7SC 109.5 . .
H7SB C7S H7SC 109.5 . .
N2S C3S C5S 109.0(5) . .
N2S C3S C4S 104.9(5) . .
C5S C3S C4S 109.9(6) . .
N2S C3S C6S 100.8(5) . .
C5S C3S C6S 116.0(5) . .
C4S C3S C6S 115.0(6) . .
C3S C5S H5SA 109.5 . .
C3S C5S H5SB 109.5 . .
H5SA C5S H5SB 109.5 . .
C3S C5S H5SC 109.5 . .
H5SA C5S H5SC 109.5 . .
H5SB C5S H5SC 109.5 . .
C3S C4S H4SA 109.5 . .
C3S C4S H4SB 109.5 . .
H4SA C4S H4SB 109.5 . .
C3S C4S H4SC 109.5 . .
H4SA C4S H4SC 109.5 . .
H4SB C4S H4SC 109.5 . .
O1S N2S C11S 124.6(5) . .
O1S N2S C3S 122.7(5) . .
C11S N2S C3S 111.6(5) . .
N2S O1S Cu1 151.8(4) . 1_565
N2S C11S N9S 109.4(5) . .
N2S C11S C12S 124.4(5) . .
N9S C11S C12S 126.2(5) . .
C17S C12S C13S 105.5(5) . .
C17S C12S C11S 127.2(6) . .
C13S C12S C11S 127.3(5) . .
N14S C13S C12S 110.0(5) . .
N14S C13S H13C 125.0 . .
C12S C13S H13C 125.0 . .
C13S N14S N15S 106.7(5) . .
C13S N14S Cu2 125.3(4) . .
N15S N14S Cu2 127.9(4) . .
C17S N15S N14S 110.0(5) . .
C17S N15S C16S 127.4(5) . .
N14S N15S C16S 122.5(5) . .
N15S C16S H16D 109.5 . .
N15S C16S H16G 109.5 . .
H16D C16S H16G 109.5 . .
N15S C16S H16E 109.5 . .
H16D C16S H16E 109.5 . .
H16G C16S H16E 109.5 . .
N15S C17S C12S 107.7(5) . .
N15S C17S H17C 126.2 . .
C12S C17S H17C 126.2 . .

loop_
_geom_bond_atom_site_label_1
_geom_bond_atom_site_label_2
_geom_bond_distance
_geom_bond_site_symmetry_2
Cu1 O4 1.930(4) .
Cu1 O1 1.952(4) .
Cu1 O3 1.966(4) .
Cu1 O2 1.977(4) .
Cu1 N14R 2.327(5) .
Cu1 O1S 2.428(5) 1_545
O1 C2 1.258(8) .
C1 F2A 1.237(17) .
C1 F3 1.249(12) .
C1 F1A 1.28(2) .
C1 F2 1.283(12) .
C1 F1 1.343(11) .
C1 F3A 1.351(17) .
C1 C2 1.520(9) .
C2 C3 1.394(9) .
C3 C4 1.389(9) .
C3 H3A 0.9500 .
C4 O2 1.250(8) .
C4 C5 1.541(9) .
C5 F6 1.307(9) .
C5 F4 1.312(8) .
C5 F5 1.328(9) .
O3 C7 1.252(8) .
C6 F9 1.312(8) .
C6 F7 1.326(8) .
C6 F8 1.340(8) .
C6 C7 1.528(9) .
C7 C8 1.402(9) .
C8 C9 1.384(9) .
C8 H8A 0.9500 .
C9 O4 1.274(7) .
C9 C10 1.517(9) .
C10 F11 1.331(8) .
C10 F10 1.331(9) .
C10 F12 1.339(8) .
Cu2 O6 1.987(4) .
Cu2 O1R 1.995(4) .
Cu2 O8 2.001(4) .
Cu2 N14S 2.031(5) .
Cu2 O5 2.258(4) .
Cu2 O7 2.315(4) .
O5 C12 1.237(8) .
C11 F15 1.311(10) .
C11 F13 1.316(10) .
C11 F14 1.356(12) .
C11 C12 1.542(10) .
C12 C13 1.399(10) .
C13 C14 1.385(9) .
C13 H13A 0.9500 .
C14 O6 1.264(7) .
C14 C15 1.525(9) .
C15 F18 1.310(9) .
C15 F17 1.318(9) .
C15 F16 1.329(8) .
O7 C17 1.261(7) .
C16 F20 1.319(9) .
C16 F19 1.334(8) .
C16 F21 1.335(7) .
C16 C17 1.553(9) .
C17 C18 1.386(10) .
C18 C19 1.386(9) .
C18 H18A 0.9500 .
C19 O8 1.244(7) .
C19 C20 1.524(10) .
C20 F22 1.304(9) .
C20 F24 1.330(9) .
C20 F23 1.334(8) .
O1R N2R 1.306(6) .
N2R C11R 1.338(8) .
N2R C3R 1.508(8) .
C3R C5R 1.503(9) .
C3R C4R 1.539(8) .
C3R C6R 1.550(9) .
C4R H4RA 0.9800 .
C4R H4RB 0.9800 .
C4R H4RC 0.9800 .
C5R H5RA 0.9800 .
C5R H5RB 0.9800 .
C5R H5RC 0.9800 .
C6R N9R 1.490(8) .
C6R C8R 1.517(9) .
C6R C7R 1.532(8) .
C7R H7RA 0.9800 .
C7R H7RB 0.9800 .
C7R H7RC 0.9800 .
C8R H8RA 0.9800 .
C8R H8RB 0.9800 .
C8R H8RC 0.9800 .
N9R O10R 1.288(7) .
N9R C11R 1.354(8) .
C11R C12R 1.434(9) .
C12R C17R 1.382(9) .
C12R C13R 1.410(9) .
C13R N14R 1.321(8) .
C13R H13B 0.9500 .
N14R N15R 1.378(7) .
N15R C17R 1.328(8) .
N15R C16R 1.453(8) .
C16R H16A 0.9800 .
C16R H16B 0.9800 .
C16R H16C 0.9800 .
C17R H17A 0.9500 .
O10S N9S 1.273(7) .
N9S C11S 1.347(8) .
N9S C6S 1.501(8) .
C6S C8S 1.519(9) .
C6S C7S 1.522(9) .
C6S C3S 1.554(9) .
C8S H8SA 0.9800 .
C8S H8SB 0.9800 .
C8S H8SC 0.9800 .
C7S H7SA 0.9800 .
C7S H7SB 0.9800 .
C7S H7SC 0.9800 .
C3S N2S 1.506(8) .
C3S C5S 1.521(9) .
C3S C4S 1.525(9) .
C5S H5SA 0.9800 .
C5S H5SB 0.9800 .
C5S H5SC 0.9800 .
C4S H4SA 0.9800 .
C4S H4SB 0.9800 .
C4S H4SC 0.9800 .
N2S O1S 1.287(7) .
N2S C11S 1.346(8) .
O1S Cu1 2.428(5) 1_565
C11S C12S 1.440(9) .
C12S C17S 1.372(9) .
C12S C13S 1.406(9) .
C13S N14S 1.320(8) .
C13S H13C 0.9500 .
N14S N15S 1.370(7) .
N15S C17S 1.347(8) .
N15S C16S 1.439(8) .
C16S H16D 0.9800 .
C16S H16G 0.9800 .
C16S H16E 0.9800 .
C17S H17C 0.9500 .

loop_
_geom_torsion_atom_site_label_1
_geom_torsion_atom_site_label_2
_geom_torsion_atom_site_label_3
_geom_torsion_atom_site_label_4
_geom_torsion
_geom_torsion_site_symmetry_1
_geom_torsion_site_symmetry_2
_geom_torsion_site_symmetry_3
_geom_torsion_site_symmetry_4
Cu1 O1 C2 C3 -3.4(10) . . . .
Cu1 O1 C2 C1 176.5(4) . . . .
F2A C1 C2 O1 -147(3) . . . .
F3 C1 C2 O1 33.3(14) . . . .
F1A C1 C2 O1 88(4) . . . .
F2 C1 C2 O1 -93.5(13) . . . .
F1 C1 C2 O1 151.2(12) . . . .
F3A C1 C2 O1 -26.6(19) . . . .
F2A C1 C2 C3 33(3) . . . .
F3 C1 C2 C3 -146.8(13) . . . .
F1A C1 C2 C3 -92(4) . . . .
F2 C1 C2 C3 86.4(13) . . . .
F1 C1 C2 C3 -28.9(14) . . . .
F3A C1 C2 C3 153.3(18) . . . .
O1 C2 C3 C4 -2.6(12) . . . .
C1 C2 C3 C4 177.5(7) . . . .
C2 C3 C4 O2 2.1(12) . . . .
C2 C3 C4 C5 -177.2(7) . . . .
O2 C4 C5 F6 -45.8(9) . . . .
C3 C4 C5 F6 133.6(7) . . . .
O2 C4 C5 F4 -166.4(6) . . . .
C3 C4 C5 F4 13.0(10) . . . .
O2 C4 C5 F5 75.2(8) . . . .
C3 C4 C5 F5 -105.4(7) . . . .
C3 C4 O2 Cu1 4.2(10) . . . .
C5 C4 O2 Cu1 -176.5(4) . . . .
Cu1 O3 C7 C8 -0.2(9) . . . .
Cu1 O3 C7 C6 -178.1(4) . . . .
F9 C6 C7 O3 -16.0(8) . . . .
F7 C6 C7 O3 104.9(6) . . . .
F8 C6 C7 O3 -136.3(6) . . . .
F9 C6 C7 C8 165.8(6) . . . .
F7 C6 C7 C8 -73.3(7) . . . .
F8 C6 C7 C8 45.5(8) . . . .
O3 C7 C8 C9 2.5(11) . . . .
C6 C7 C8 C9 -179.6(6) . . . .
C7 C8 C9 O4 -2.2(11) . . . .
C7 C8 C9 C10 174.2(6) . . . .
O4 C9 C10 F11 -41.6(8) . . . .
C8 C9 C10 F11 141.4(6) . . . .
O4 C9 C10 F10 76.0(7) . . . .
C8 C9 C10 F10 -101.0(7) . . . .
O4 C9 C10 F12 -163.1(6) . . . .
C8 C9 C10 F12 20.0(9) . . . .
C8 C9 O4 Cu1 -0.4(9) . . . .
C10 C9 O4 Cu1 -177.0(4) . . . .
Cu2 O5 C12 C13 -4.6(10) . . . .
Cu2 O5 C12 C11 170.5(5) . . . .
F15 C11 C12 O5 35.7(11) . . . .
F13 C11 C12 O5 160.4(7) . . . .
F14 C11 C12 O5 -83.0(8) . . . .
F15 C11 C12 C13 -148.7(8) . . . .
F13 C11 C12 C13 -24.0(12) . . . .
F14 C11 C12 C13 92.6(8) . . . .
O5 C12 C13 C14 -3.9(12) . . . .
C11 C12 C13 C14 -178.8(7) . . . .
C12 C13 C14 O6 -0.8(12) . . . .
C12 C13 C14 C15 179.6(7) . . . .
O6 C14 C15 F18 54.7(8) . . . .
C13 C14 C15 F18 -125.5(7) . . . .
O6 C14 C15 F17 -64.3(7) . . . .
C13 C14 C15 F17 115.4(7) . . . .
O6 C14 C15 F16 176.2(6) . . . .
C13 C14 C15 F16 -4.1(9) . . . .
C13 C14 O6 Cu2 14.4(10) . . . .
C15 C14 O6 Cu2 -165.9(4) . . . .
Cu2 O7 C17 C18 16.0(9) . . . .
Cu2 O7 C17 C16 -167.9(4) . . . .
F20 C16 C17 O7 37.5(8) . . . .
F19 C16 C17 O7 -84.4(7) . . . .
F21 C16 C17 O7 157.7(6) . . . .
F20 C16 C17 C18 -145.9(6) . . . .
F19 C16 C17 C18 92.2(7) . . . .
F21 C16 C17 C18 -25.7(9) . . . .
O7 C17 C18 C19 6.6(11) . . . .
C16 C17 C18 C19 -169.4(6) . . . .
C17 C18 C19 O8 -5.9(11) . . . .
C17 C18 C19 C20 169.9(6) . . . .
O8 C19 C20 F22 -47.6(8) . . . .
C18 C19 C20 F22 135.9(7) . . . .
O8 C19 C20 F24 70.8(7) . . . .
C18 C19 C20 F24 -105.7(7) . . . .
O8 C19 C20 F23 -169.8(6) . . . .
C18 C19 C20 F23 13.7(9) . . . .
C18 C19 O8 Cu2 -23.2(9) . . . .
C20 C19 O8 Cu2 160.8(4) . . . .
Cu2 O1R N2R C11R 97.7(6) . . . .
Cu2 O1R N2R C3R -99.9(5) . . . .
O1R N2R C3R C5R 48.8(7) . . . .
C11R N2R C3R C5R -147.0(5) . . . .
O1R N2R C3R C4R -71.4(6) . . . .
C11R N2R C3R C4R 92.8(6) . . . .
O1R N2R C3R C6R 171.0(5) . . . .
C11R N2R C3R C6R -24.8(6) . . . .
C5R C3R C6R N9R 143.0(5) . . . .
N2R C3R C6R N9R 23.6(5) . . . .
C4R C3R C6R N9R -88.1(6) . . . .
C5R C3R C6R C8R -98.6(6) . . . .
N2R C3R C6R C8R 142.0(5) . . . .
C4R C3R C6R C8R 30.4(7) . . . .
C5R C3R C6R C7R 28.9(7) . . . .
N2R C3R C6R C7R -90.5(6) . . . .
C4R C3R C6R C7R 157.8(5) . . . .
C8R C6R N9R O10R 45.9(7) . . . .
C7R C6R N9R O10R -73.2(7) . . . .
C3R C6R N9R O10R 168.2(5) . . . .
C8R C6R N9R C11R -140.7(5) . . . .
C7R C6R N9R C11R 100.2(6) . . . .
C3R C6R N9R C11R -18.4(6) . . . .
O1R N2R C11R N9R 178.3(5) . . . .
C3R N2R C11R N9R 14.5(6) . . . .
O1R N2R C11R C12R -0.9(9) . . . .
C3R N2R C11R C12R -164.7(5) . . . .
O10R N9R C11R N2R 176.7(5) . . . .
C6R N9R C11R N2R 3.4(6) . . . .
O10R N9R C11R C12R -4.2(9) . . . .
C6R N9R C11R C12R -177.4(5) . . . .
N2R C11R C12R C17R -0.3(9) . . . .
N9R C11R C12R C17R -179.3(6) . . . .
N2R C11R C12R C13R 178.7(6) . . . .
N9R C11R C12R C13R -0.2(10) . . . .
C17R C12R C13R N14R -0.2(7) . . . .
C11R C12R C13R N14R -179.5(5) . . . .
C12R C13R N14R N15R -1.2(6) . . . .
C12R C13R N14R Cu1 177.2(4) . . . .
C13R N14R N15R C17R 2.4(6) . . . .
Cu1 N14R N15R C17R -176.0(4) . . . .
C13R N14R N15R C16R -173.5(5) . . . .
Cu1 N14R N15R C16R 8.2(8) . . . .
N14R N15R C17R C12R -2.6(7) . . . .
C16R N15R C17R C12R 173.0(6) . . . .
C13R C12R C17R N15R 1.7(6) . . . .
C11R C12R C17R N15R -179.1(5) . . . .
O10S N9S C6S C8S -72.1(7) . . . .
C11S N9S C6S C8S 100.2(6) . . . .
O10S N9S C6S C7S 45.9(7) . . . .
C11S N9S C6S C7S -141.9(6) . . . .
O10S N9S C6S C3S 167.8(5) . . . .
C11S N9S C6S C3S -20.0(6) . . . .
N9S C6S C3S N2S 21.9(6) . . . .
C8S C6S C3S N2S -92.3(6) . . . .
C7S C6S C3S N2S 139.7(5) . . . .
N9S C6S C3S C5S 139.5(5) . . . .
C8S C6S C3S C5S 25.3(8) . . . .
C7S C6S C3S C5S -102.8(7) . . . .
N9S C6S C3S C4S -90.3(6) . . . .
C8S C6S C3S C4S 155.5(6) . . . .
C7S C6S C3S C4S 27.5(8) . . . .
C5S C3S N2S O1S 49.6(7) . . . .
C4S C3S N2S O1S -68.1(7) . . . .
C6S C3S N2S O1S 172.2(5) . . . .
C5S C3S N2S C11S -142.2(5) . . . .
C4S C3S N2S C11S 100.1(6) . . . .
C6S C3S N2S C11S -19.6(6) . . . .
C11S N2S O1S Cu1 98.0(9) . . . 1_565
C3S N2S O1S Cu1 -95.3(8) . . . 1_565
O1S N2S C11S N9S 175.9(5) . . . .
C3S N2S C11S N9S 8.0(7) . . . .
O1S N2S C11S C12S -1.2(9) . . . .
C3S N2S C11S C12S -169.1(5) . . . .
O10S N9S C11S N2S -179.7(5) . . . .
C6S N9S C11S N2S 8.4(7) . . . .
O10S N9S C11S C12S -2.7(10) . . . .
C6S N9S C11S C12S -174.6(5) . . . .
N2S C11S C12S C17S 10.1(10) . . . .
N9S C11S C12S C17S -166.5(6) . . . .
N2S C11S C12S C13S -171.6(6) . . . .
N9S C11S C12S C13S 11.8(10) . . . .
C17S C12S C13S N14S 1.0(7) . . . .
C11S C12S C13S N14S -177.6(6) . . . .
C12S C13S N14S N15S -1.0(6) . . . .
C12S C13S N14S Cu2 -179.8(4) . . . .
C13S N14S N15S C17S 0.7(6) . . . .
Cu2 N14S N15S C17S 179.4(4) . . . .
C13S N14S N15S C16S 178.5(5) . . . .
Cu2 N14S N15S C16S -2.7(8) . . . .
N14S N15S C17S C12S -0.1(6) . . . .
C16S N15S C17S C12S -177.8(6) . . . .
C13S C12S C17S N15S -0.5(6) . . . .
C11S C12S C17S N15S 178.1(6) . . . .
